data_7122802
loop_
_publ_author_name
'Ballester, Francisco J.'
'Ortega, Enrique'
'Porto, Vanesa'
'Kostrhunova, Hana'
'Davila-Ferreira, Nerea'
'Bautista, Delia'
'Brabec, Viktor'
'Dom\'inguez, Fernando'
'Santana, M. Dolores'
'Ruiz, Jos\'e'

_publ_section_title
;
 New half-sandwich ruthenium(ii) complexes as proteosynthesis inhibitors
 in cancer cells.
;
_journal_name_full 'Chemical communications (Cambridge, England)'
_journal_paper_doi 10.1039/c8cc09211g
_journal_year 2019
_chemical_formula_sum 'C20 H21 Cl N2 O Ru'
_chemical_formula_weight 441.91
_space_group_crystal_system monoclinic
_space_group_IT_number 14
_space_group_name_Hall '-P 2yn'
_space_group_name_H-M_alt 'P 1 21/n 1'
_symmetry_space_group_name_Hall '-P 2yn'
_symmetry_space_group_name_H-M 'P 1 21/n 1'
_atom_sites_solution_hydrogens geom
_audit_creation_method SHELXL-2018/1
_audit_update_record
;
2018-11-19 deposited with the CCDC.
2019-01-02 downloaded from the CCDC.
;
_cell_angle_alpha 90
_cell_angle_beta 92.545(2)
_cell_angle_gamma 90
_cell_formula_units_Z 4
_cell_length_a 10.7146(5)
_cell_length_b 13.1262(6)
_cell_length_c 12.7262(5)
_cell_measurement_reflns_used 9024
_cell_measurement_temperature 100(2)
_cell_measurement_theta_max 30.56
_cell_measurement_theta_min 2.23
_cell_volume 1788.07(14)
_computing_cell_refinement 'SAINT V8.38A (Bruker AXS Inc.)'
_computing_data_collection 'APEX3 2016.1-0 (Bruker AXS Inc.)'
_computing_data_reduction 'SAINT V8.38A (Bruker AXS Inc.)'
_computing_molecular_graphics 'Bruker SHELXTL'
_computing_publication_material 'Bruker SHELXTL'
_computing_structure_refinement 'SHELXL-2018/1 (Sheldrick, 2018)'
_computing_structure_solution 'SHELXT 2014/5 (Sheldrick, 2014)'
_diffrn_ambient_temperature 100(2)
_diffrn_detector_area_resol_mean 10.4167
_diffrn_measured_fraction_theta_full 1.000
_diffrn_measured_fraction_theta_max 0.997
_diffrn_measurement_device_type 'Bruker D8 QUEST'
_diffrn_measurement_method '\w-scans and phi scans'
_diffrn_radiation_type MoK\a
_diffrn_radiation_wavelength 0.71073
_diffrn_reflns_av_R_equivalents 0.0410
_diffrn_reflns_av_unetI/netI 0.0147
_diffrn_reflns_Laue_measured_fraction_full 1.000
_diffrn_reflns_Laue_measured_fraction_max 0.997
_diffrn_reflns_limit_h_max 15
_diffrn_reflns_limit_h_min -15
_diffrn_reflns_limit_k_max 18
_diffrn_reflns_limit_k_min -18
_diffrn_reflns_limit_l_max 18
_diffrn_reflns_limit_l_min -18
_diffrn_reflns_number 140718
_diffrn_reflns_point_group_measured_fraction_full 1.000
_diffrn_reflns_point_group_measured_fraction_max 0.997
_diffrn_reflns_theta_full 29.000
_diffrn_reflns_theta_max 30.622
_diffrn_reflns_theta_min 2.230
_diffrn_source 'high brilliance microfocus sealed tube '
_exptl_absorpt_coefficient_mu 1.036
_exptl_absorpt_correction_T_max 0.7461
_exptl_absorpt_correction_T_min 0.6845
_exptl_absorpt_correction_type multi-scan
_exptl_absorpt_process_details SADABS-2014/5
_exptl_crystal_colour orange
_exptl_crystal_density_diffrn 1.642
_exptl_crystal_description prism
_exptl_crystal_F_000 896
_exptl_crystal_size_max 0.266
_exptl_crystal_size_mid 0.230
_exptl_crystal_size_min 0.100
_refine_diff_density_max 0.479
_refine_diff_density_min -0.818
_refine_diff_density_rms 0.077
_refine_ls_extinction_method none
_refine_ls_goodness_of_fit_ref 1.084
_refine_ls_hydrogen_treatment constr
_refine_ls_matrix_type full
_refine_ls_number_parameters 229
_refine_ls_number_reflns 5503
_refine_ls_number_restraints 0
_refine_ls_restrained_S_all 1.084
_refine_ls_R_factor_all 0.0274
_refine_ls_R_factor_gt 0.0219
_refine_ls_shift/su_max 0.001
_refine_ls_shift/su_mean 0.000
_refine_ls_structure_factor_coef Fsqd
_refine_ls_weighting_details 'w=1/[\s^2^(Fo^2^)+(0.0202P)^2^+1.4705P] where P=(Fo^2^+2Fc^2^)/3'
_refine_ls_weighting_scheme calc
_refine_ls_wR_factor_gt 0.0475
_refine_ls_wR_factor_ref 0.0494
_reflns_Friedel_coverage 0.000
_reflns_number_gt 5000
_reflns_number_total 5503
_reflns_threshold_expression 'I > 2\s(I)'
_cod_data_source_file c8cc09211g2.cif
_cod_data_source_block B1_0msp_a
_cod_database_code 7122802
_shelx_shelxl_version_number 2018/1
_shelx_space_group_comment
;
The symmetry employed for this shelxl refinement is uniquely defined
by the following loop, which should always be used as a source of
symmetry information in preference to the above space-group names.
They are only intended as comments.
;
_shelx_estimated_absorpt_t_min 0.770
_shelx_estimated_absorpt_t_max 0.903

loop_
_space_group_symop_operation_xyz
'x, y, z'
'-x+1/2, y+1/2, -z+1/2'
'-x, -y, -z'
'x-1/2, -y-1/2, z-1/2'

loop_
_atom_site_label
_atom_site_type_symbol
_atom_site_fract_x
_atom_site_fract_y
_atom_site_fract_z
_atom_site_U_iso_or_equiv
_atom_site_adp_type
_atom_site_occupancy
_atom_site_site_symmetry_order
_atom_site_calc_flag
_atom_site_refinement_flags_posn
_atom_site_refinement_flags_adp
Ru1 Ru 0.49128(2) 0.21793(2) 0.26833(2) 0.00936(3) Uani 1 1 d . .
Cl1 Cl 0.59480(3) 0.16933(3) 0.11005(3) 0.01480(7) Uani 1 1 d . .
N1 N 0.65921(11) 0.27930(9) 0.32352(9) 0.0115(2) Uani 1 1 d . .
N2 N 0.67785(11) 0.38017(9) 0.30373(9) 0.0113(2) Uani 1 1 d . .
C1 C 0.42724(13) 0.20392(10) 0.42823(11) 0.0126(2) Uani 1 1 d . .
C2 C 0.47736(13) 0.10629(11) 0.40111(11) 0.0139(3) Uani 1 1 d . .
H2 H 0.539295 0.075387 0.446351 0.017 Uiso 1 1 calc R U
C3 C 0.43635(14) 0.05650(11) 0.30953(11) 0.0164(3) Uani 1 1 d . .
H3 H 0.471176 -0.007692 0.292653 0.020 Uiso 1 1 calc R U
C4 C 0.34205(14) 0.10088(11) 0.24015(11) 0.0171(3) Uani 1 1 d . .
C5 C 0.28859(13) 0.19405(12) 0.26827(12) 0.0173(3) Uani 1 1 d . .
H5 H 0.223499 0.222894 0.224726 0.021 Uiso 1 1 calc R U
C6 C 0.33137(13) 0.24597(11) 0.36204(12) 0.0151(3) Uani 1 1 d . .
H6 H 0.294906 0.309282 0.379869 0.018 Uiso 1 1 calc R U
C7 C 0.47859(14) 0.25646(12) 0.52683(11) 0.0171(3) Uani 1 1 d . .
H7 H 0.570127 0.241599 0.533612 0.021 Uiso 1 1 calc R U
C8 C 0.46296(19) 0.37213(13) 0.52447(14) 0.0288(4) Uani 1 1 d . .
H8A H 0.496376 0.399222 0.459692 0.043 Uiso 1 1 calc R U
H8B H 0.508389 0.402108 0.585451 0.043 Uiso 1 1 calc R U
H8C H 0.374104 0.389275 0.526755 0.043 Uiso 1 1 calc R U
C9 C 0.41826(15) 0.21123(12) 0.62357(12) 0.0197(3) Uani 1 1 d . .
H9A H 0.330649 0.232584 0.624175 0.030 Uiso 1 1 calc R U
H9B H 0.462961 0.235521 0.687594 0.030 Uiso 1 1 calc R U
H9C H 0.422647 0.136715 0.620684 0.030 Uiso 1 1 calc R U
C10 C 0.29960(18) 0.04607(14) 0.14157(13) 0.0290(4) Uani 1 1 d . .
H10A H 0.237149 -0.005309 0.158282 0.043 Uiso 1 1 calc R U
H10B H 0.371281 0.012684 0.110945 0.043 Uiso 1 1 calc R U
H10C H 0.262616 0.095001 0.091043 0.043 Uiso 1 1 calc R U
C11 C 0.48467(12) 0.36282(10) 0.20751(10) 0.0107(2) Uani 1 1 d . .
C12 C 0.39633(12) 0.40547(10) 0.13721(10) 0.0118(2) Uani 1 1 d . .
H12 H 0.328968 0.364617 0.110467 0.014 Uiso 1 1 calc R U
C13 C 0.40431(12) 0.50746(10) 0.10479(11) 0.0119(2) Uani 1 1 d . .
C14 C 0.49955(13) 0.57018(10) 0.14569(11) 0.0131(2) Uani 1 1 d . .
H14 H 0.501646 0.640086 0.126517 0.016 Uiso 1 1 calc R U
C15 C 0.59136(13) 0.53052(10) 0.21445(11) 0.0128(2) Uani 1 1 d . .
H15 H 0.657313 0.572016 0.242670 0.015 Uiso 1 1 calc R U
C16 C 0.58335(12) 0.42784(10) 0.24058(10) 0.0109(2) Uani 1 1 d . .
C17 C 0.78728(13) 0.41255(11) 0.35011(11) 0.0148(3) Uani 1 1 d . .
H17 H 0.820623 0.479521 0.347543 0.018 Uiso 1 1 calc R U
C18 C 0.84089(13) 0.33014(11) 0.40156(11) 0.0158(3) Uani 1 1 d . .
H8 H 0.918081 0.328663 0.441255 0.019 Uiso 1 1 calc R U
C19 C 0.75765(13) 0.24862(11) 0.38313(11) 0.0132(2) Uani 1 1 d . .
H19 H 0.769765 0.181417 0.409345 0.016 Uiso 1 1 calc R U
C20 C 0.31707(13) 0.54815(11) 0.02265(11) 0.0140(3) Uani 1 1 d . .
H20 H 0.326118 0.617442 0.002836 0.017 Uiso 1 1 calc R U
O1 O 0.23420(10) 0.49897(8) -0.02152(9) 0.0186(2) Uani 1 1 d . .

loop_
_atom_site_aniso_label
_atom_site_aniso_U_11
_atom_site_aniso_U_22
_atom_site_aniso_U_33
_atom_site_aniso_U_23
_atom_site_aniso_U_13
_atom_site_aniso_U_12
Ru1 0.01046(5) 0.00686(5) 0.01067(5) 0.00116(4) -0.00043(3) -0.00117(4)
Cl1 0.01596(15) 0.01408(15) 0.01438(15) -0.00183(11) 0.00105(11) 0.00103(11)
N1 0.0133(5) 0.0094(5) 0.0119(5) 0.0011(4) 0.0009(4) -0.0009(4)
N2 0.0125(5) 0.0097(5) 0.0118(5) 0.0000(4) 0.0008(4) -0.0024(4)
C1 0.0135(6) 0.0113(6) 0.0133(6) 0.0012(5) 0.0033(5) -0.0020(5)
C2 0.0161(6) 0.0114(6) 0.0143(6) 0.0049(5) 0.0023(5) 0.0009(5)
C3 0.0228(7) 0.0086(6) 0.0181(7) 0.0016(5) 0.0042(5) -0.0026(5)
C4 0.0201(7) 0.0160(7) 0.0150(6) 0.0025(5) 0.0000(5) -0.0102(5)
C5 0.0125(6) 0.0189(7) 0.0203(7) 0.0075(5) -0.0012(5) -0.0049(5)
C6 0.0122(6) 0.0117(6) 0.0215(7) 0.0036(5) 0.0037(5) -0.0001(5)
C7 0.0166(6) 0.0195(7) 0.0155(7) -0.0036(5) 0.0034(5) -0.0040(5)
C8 0.0483(11) 0.0183(8) 0.0209(8) -0.0058(6) 0.0125(7) -0.0115(7)
C9 0.0241(7) 0.0203(7) 0.0146(7) 0.0013(6) 0.0021(5) 0.0002(6)
C10 0.0390(10) 0.0281(9) 0.0194(8) -0.0014(6) -0.0026(7) -0.0199(8)
C11 0.0130(6) 0.0083(6) 0.0110(6) -0.0003(4) 0.0026(4) -0.0006(4)
C12 0.0126(6) 0.0102(6) 0.0128(6) -0.0002(5) 0.0020(5) -0.0011(5)
C13 0.0133(6) 0.0104(6) 0.0122(6) 0.0007(5) 0.0036(5) 0.0018(5)
C14 0.0166(6) 0.0082(6) 0.0147(6) 0.0005(5) 0.0040(5) -0.0009(5)
C15 0.0154(6) 0.0097(6) 0.0134(6) -0.0015(5) 0.0026(5) -0.0034(5)
C16 0.0120(6) 0.0113(6) 0.0095(6) 0.0000(4) 0.0022(4) -0.0003(5)
C17 0.0131(6) 0.0162(6) 0.0150(6) -0.0038(5) 0.0001(5) -0.0036(5)
C18 0.0134(6) 0.0184(7) 0.0155(6) -0.0042(5) -0.0014(5) -0.0003(5)
C19 0.0130(6) 0.0142(6) 0.0123(6) -0.0009(5) -0.0001(5) 0.0018(5)
C20 0.0151(6) 0.0119(6) 0.0152(6) 0.0011(5) 0.0037(5) 0.0041(5)
O1 0.0165(5) 0.0173(5) 0.0219(5) -0.0001(4) -0.0025(4) 0.0025(4)

loop_
_atom_type_symbol
_atom_type_description
_atom_type_scat_dispersion_real
_atom_type_scat_dispersion_imag
_atom_type_scat_source
C C 0.0033 0.0016 'International Tables Vol C Tables 4.2.6.8 and 6.1.1.4'
H H 0.0000 0.0000 'International Tables Vol C Tables 4.2.6.8 and 6.1.1.4'
N N 0.0061 0.0033 'International Tables Vol C Tables 4.2.6.8 and 6.1.1.4'
O O 0.0106 0.0060 'International Tables Vol C Tables 4.2.6.8 and 6.1.1.4'
Cl Cl 0.1484 0.1585 'International Tables Vol C Tables 4.2.6.8 and 6.1.1.4'
Ru Ru -1.2594 0.8363 'International Tables Vol C Tables 4.2.6.8 and 6.1.1.4'

loop_
_geom_angle_atom_site_label_1
_geom_angle_atom_site_label_2
_geom_angle_atom_site_label_3
_geom_angle
C11 Ru1 N1 77.40(5)
C11 Ru1 C6 92.02(5)
N1 Ru1 C6 116.47(5)
C11 Ru1 C1 114.97(5)
N1 Ru1 C1 91.20(5)
C6 Ru1 C1 37.90(5)
C11 Ru1 C5 96.58(5)
N1 Ru1 C5 154.55(5)
C6 Ru1 C5 38.37(6)
C1 Ru1 C5 68.68(5)
C11 Ru1 C4 124.32(5)
N1 Ru1 C4 158.24(5)
C6 Ru1 C4 68.08(6)
C1 Ru1 C4 80.76(5)
C5 Ru1 C4 36.94(6)
C11 Ru1 C2 152.29(5)
N1 Ru1 C2 94.85(5)
C6 Ru1 C2 67.38(5)
C1 Ru1 C2 37.83(5)
C5 Ru1 C2 78.95(5)
C4 Ru1 C2 66.51(5)
C11 Ru1 C3 161.44(5)
N1 Ru1 C3 121.14(5)
C6 Ru1 C3 79.12(5)
C1 Ru1 C3 67.06(5)
C5 Ru1 C3 66.38(6)
C4 Ru1 C3 37.18(5)
C2 Ru1 C3 35.88(5)
C11 Ru1 Cl1 86.56(4)
N1 Ru1 Cl1 87.79(3)
C6 Ru1 Cl1 154.81(4)
C1 Ru1 Cl1 157.68(4)
C5 Ru1 Cl1 116.80(4)
C4 Ru1 Cl1 92.07(4)
C2 Ru1 Cl1 120.05(4)
C3 Ru1 Cl1 94.54(4)
C19 N1 N2 106.23(11)
C19 N1 Ru1 136.93(10)
N2 N1 Ru1 116.63(8)
C17 N2 N1 110.76(11)
C17 N2 C16 133.88(12)
N1 N2 C16 115.36(11)
C6 C1 C2 118.36(13)
C6 C1 C7 123.00(13)
C2 C1 C7 118.64(13)
C6 C1 Ru1 70.21(8)
C2 C1 Ru1 73.45(8)
C7 C1 Ru1 128.05(9)
C3 C2 C1 120.85(13)
C3 C2 Ru1 72.85(8)
C1 C2 Ru1 68.72(7)
C3 C2 H2 119.6
C1 C2 H2 119.6
Ru1 C2 H2 131.8
C2 C3 C4 120.83(13)
C2 C3 Ru1 71.27(8)
C4 C3 Ru1 70.20(8)
C2 C3 H3 119.6
C4 C3 H3 119.6
Ru1 C3 H3 131.9
C5 C4 C3 118.74(13)
C5 C4 C10 121.29(15)
C3 C4 C10 119.94(15)
C5 C4 Ru1 69.95(8)
C3 C4 Ru1 72.62(8)
C10 C4 Ru1 130.73(11)
C4 C5 C6 120.54(13)
C4 C5 Ru1 73.11(8)
C6 C5 Ru1 69.61(8)
C4 C5 H5 119.7
C6 C5 H5 119.7
Ru1 C5 H5 130.1
C1 C6 C5 120.58(13)
C1 C6 Ru1 71.89(8)
C5 C6 Ru1 72.03(8)
C1 C6 H6 119.7
C5 C6 H6 119.7
Ru1 C6 H6 128.7
C1 C7 C8 113.64(13)
C1 C7 C9 109.76(12)
C8 C7 C9 110.51(13)
C1 C7 H7 107.6
C8 C7 H7 107.6
C9 C7 H7 107.6
C7 C8 H8A 109.5
C7 C8 H8B 109.5
H8A C8 H8B 109.5
C7 C8 H8C 109.5
H8A C8 H8C 109.5
H8B C8 H8C 109.5
C7 C9 H9A 109.5
C7 C9 H9B 109.5
H9A C9 H9B 109.5
C7 C9 H9C 109.5
H9A C9 H9C 109.5
H9B C9 H9C 109.5
C4 C10 H10A 109.5
C4 C10 H10B 109.5
H10A C10 H10B 109.5
C4 C10 H10C 109.5
H10A C10 H10C 109.5
H10B C10 H10C 109.5
C12 C11 C16 115.39(12)
C12 C11 Ru1 128.78(10)
C16 C11 Ru1 115.83(10)
C11 C12 C13 121.60(12)
C11 C12 H12 119.2
C13 C12 H12 119.2
C14 C13 C12 120.42(13)
C14 C13 C20 118.85(12)
C12 C13 C20 120.64(12)
C15 C14 C13 120.03(12)
C15 C14 H14 120.0
C13 C14 H14 120.0
C14 C15 C16 117.66(12)
C14 C15 H15 121.2
C16 C15 H15 121.2
C15 C16 C11 124.67(13)
C15 C16 N2 121.01(12)
C11 C16 N2 114.31(12)
N2 C17 C18 107.15(12)
N2 C17 H17 126.4
C18 C17 H17 126.4
C17 C18 C19 105.69(12)
C17 C18 H8 127.2
C19 C18 H8 127.2
N1 C19 C18 110.17(13)
N1 C19 H19 124.9
C18 C19 H19 124.9
O1 C20 C13 124.33(13)
O1 C20 H20 117.8
C13 C20 H20 117.8

loop_
_geom_bond_atom_site_label_1
_geom_bond_atom_site_label_2
_geom_bond_distance
Ru1 C11 2.0534(13)
Ru1 N1 2.0657(12)
Ru1 C6 2.1622(14)
Ru1 C1 2.1840(13)
Ru1 C5 2.1942(14)
Ru1 C4 2.2349(14)
Ru1 C2 2.2467(13)
Ru1 C3 2.2668(14)
Ru1 Cl1 2.4275(4)
N1 C19 1.3339(17)
N1 N2 1.3642(16)
N2 C17 1.3573(17)
N2 C16 1.4108(17)
C1 C6 1.412(2)
C1 C2 1.4374(19)
C1 C7 1.514(2)
C2 C3 1.390(2)
C2 H2 0.9500
C3 C4 1.435(2)
C3 H3 0.9500
C4 C5 1.404(2)
C4 C10 1.499(2)
C5 C6 1.432(2)
C5 H5 0.9500
C6 H6 0.9500
C7 C8 1.528(2)
C7 C9 1.535(2)
C7 H7 1.0000
C8 H8A 0.9800
C8 H8B 0.9800
C8 H8C 0.9800
C9 H9A 0.9800
C9 H9B 0.9800
C9 H9C 0.9800
C10 H10A 0.9800
C10 H10B 0.9800
C10 H10C 0.9800
C11 C12 1.3908(19)
C11 C16 1.4084(18)
C12 C13 1.4047(18)
C12 H12 0.9500
C13 C14 1.3939(19)
C13 C20 1.4713(19)
C14 C15 1.388(2)
C14 H14 0.9500
C15 C16 1.3918(18)
C15 H15 0.9500
C17 C18 1.377(2)
C17 H17 0.9500
C18 C19 1.406(2)
C18 H8 0.9500
C19 H19 0.9500
C20 O1 1.2151(18)
C20 H20 0.9500

loop_
_geom_hbond_atom_site_label_D
_geom_hbond_atom_site_label_H
_geom_hbond_atom_site_label_A
_geom_hbond_distance_DH
_geom_hbond_distance_HA
_geom_hbond_distance_DA
_geom_hbond_angle_DHA
_geom_hbond_site_symmetry_A
_geom_hbond_publ_flag
C17 H17 Cl1 0.95 2.70 3.6273(15) 166.2 2_655 yes
C18 H8 Cl1 0.95 2.80 3.7149(15) 162.0 4_666 yes
C19 H19 O1 0.95 2.56 3.4821(18) 163.6 4_666 yes
